data_1537320
loop_
_publ_author_name
'Furuseth, S.'
'Kjekshus, A.'

_publ_section_title
;
 Arsenides and Antimonides of Niobium
;
_journal_name_full 'Nature (London)'
_journal_page_first 512
_journal_page_last 512
_journal_volume 203
_journal_year 1964
_chemical_formula_sum 'As Nb'
_chemical_name_systematic 'Nb As'
_space_group_IT_number 80
_symmetry_space_group_name_Hall 'I 4bw'
_symmetry_space_group_name_H-M 'I 41'
_cell_angle_alpha 90
_cell_angle_beta 90
_cell_angle_gamma 90
_cell_formula_units_Z 4
_cell_length_a 3.4517
_cell_length_b 3.4517
_cell_length_c 11.68
_cell_volume 139.158
_citation_journal_id_ASTM NATUAS
_cod_data_source_file Furuseth_NATUAS_1964_1631.cif
_cod_data_source_block As1Nb1
_cod_original_cell_volume 139.1582
_cod_original_formula_sum 'As1 Nb1'
_cod_database_code 1537320

loop_
_symmetry_equiv_pos_as_xyz
x,y,z
-y,x+1/2,z+1/4
-x+1/2,-y+1/2,z+1/2
y+1/2,-x,z+3/4
x+1/2,y+1/2,z+1/2
-y+1/2,x+1,z+3/4
-x+1,-y+1,z+1
y+1,-x+1/2,z+5/4

loop_
_atom_site_label
_atom_site_type_symbol
_atom_site_fract_x
_atom_site_fract_y
_atom_site_fract_z
_atom_site_occupancy
_atom_site_U_iso_or_equiv
As1 As-3 0 0 0.416 1 0.0
Nb1 Nb+3 0 0 0 1 0.0
